data_9001996
loop_
_publ_author_name
'Oberti, R.'
'Hawthorne, F. C.'
'Camara, F.'
'Raudsepp, M.'

_publ_section_title
;
 Unusual M3+ cations in synthetic amphiboles with nominal fluoro-eckermannite
 composition: Deviations from stoichiometry and structural effects of the
 cummingtonite component
 Sample: V, Na.90Na.92Mg1.08Mg4.98V.02Si8O22F2
;
_journal_name_full 'American Mineralogist'
_journal_page_first 102
_journal_page_last 111
_journal_volume 84
_journal_year 1999
_chemical_formula_sum 'F2 Mg6.12 Na1.81 O22 Si8 V0.02'
_chemical_name_mineral Fluoro-eckermannite
_space_group_IT_number 12
_symmetry_space_group_name_Hall '-C 2y'
_symmetry_space_group_name_H-M 'C 1 2/m 1'
_cell_angle_alpha 90
_cell_angle_beta 102.73
_cell_angle_gamma 90
_cell_length_a 9.655
_cell_length_b 17.909
_cell_length_c 5.267
_cell_formula_units_Z 2
_cell_volume 888.338
_database_code_amcsd 0002058
_exptl_crystal_density_diffrn 3.013
_cod_original_formula_sum 'Si8 Mg6.12 V.02 Na1.81 O22 F2'
_cod_database_code 9001996

loop_
_space_group_symop_operation_xyz
x,y,z
1/2+x,1/2+y,z
x,-y,z
1/2+x,1/2-y,z
-x,y,-z
1/2-x,1/2+y,-z
-x,-y,-z
1/2-x,1/2-y,-z

loop_
_atom_site_label
_atom_site_fract_x
_atom_site_fract_y
_atom_site_fract_z
_atom_site_occupancy
_atom_site_U_iso_or_equiv
Si(1) 0.28440 0.08480 0.28160 1.00000 0.00621
Si(2) 0.29240 0.17060 0.78610 1.00000 0.00697
Mg(1) 0.00000 0.08870 0.50000 1.00000 0.00811
V(2) 0.00000 0.17920 0.00000 0.01000 0.01001
Mg(2) 0.00000 0.17920 0.00000 0.99000 0.01001
Mg(3) 0.00000 0.00000 0.00000 1.00000 0.00773
Mg(4) 0.00000 0.26310 0.50000 0.57000 0.02115
Na(4) 0.00000 0.26310 0.50000 0.43000 0.02115
NaA 0.00000 0.50000 0.00000 0.25000 0.03584
NaA(m) 0.04410 0.50000 0.10260 0.35000 0.03217
O1 0.11390 0.08470 0.21340 1.00000 0.00671
O2 0.12070 0.16960 0.72090 1.00000 0.00912
F3 0.10410 0.00000 0.70680 1.00000 0.00925
O4 0.36890 0.24830 0.78300 1.00000 0.01836
O5 0.35020 0.12790 0.06710 1.00000 0.02128
O6 0.34740 0.11890 0.56780 1.00000 0.02850
O7 0.34560 0.00000 0.28290 1.00000 0.01267

loop_
_cod_related_entry_id
_cod_related_entry_database
_cod_related_entry_code
1 AMCSD 0002058
